data_1008518
loop_
_publ_author_name
'Klein, J'
'Eisenmann, B'

_publ_section_title
;
Zintl-Phasen mit komplexen Anionen: Darstellung und
Einkristallstrukturbestimmung von KSnAs und
K~6~Sn~3~As~5~
;
_journal_coden_ASTM MRBUAC
_journal_name_full 'Materials Research Bulletin'
_journal_page_first 587
_journal_page_last 594
_journal_paper_doi 10.1016/0025-5408(88)90167-5
_journal_volume 23
_journal_year 1988
_chemical_formula_structural 'K Sn As'
_chemical_formula_sum 'As K Sn'
_chemical_name_systematic 'Potassium tin arsenide'
_space_group_IT_number 186
_symmetry_cell_setting hexagonal
_symmetry_Int_Tables_number 186
_symmetry_space_group_name_Hall 'P 6c -2c'
_symmetry_space_group_name_H-M 'P 63 m c'
_cell_angle_alpha 90
_cell_angle_beta 90
_cell_angle_gamma 120
_cell_formula_units_Z 2
_cell_length_a 4.102(2)
_cell_length_b 4.102(2)
_cell_length_c 12.816(5)
_cell_volume 186.8
_refine_ls_R_factor_all 0.042
_cod_database_code 1008518

loop_
_symmetry_equiv_pos_as_xyz
x,y,z
-y,x-y,z
y-x,-x,z
-y,-x,z
y-x,y,z
x,x-y,z
-x,-y,1/2+z
y,y-x,1/2+z
x-y,x,1/2+z
y,x,1/2+z
x-y,-y,1/2+z
-x,y-x,1/2+z

loop_
_atom_site_label
_atom_site_type_symbol
_atom_site_symmetry_multiplicity
_atom_site_Wyckoff_symbol
_atom_site_fract_x
_atom_site_fract_y
_atom_site_fract_z
_atom_site_occupancy
_atom_site_attached_hydrogens
_atom_site_calc_flag
K1 K1+ 2 b 0.3333 0.6667 0. 1. 0 d
Sn1 Sn2+ 2 a 0. 0. 0.2823(9) 1. 0 d
As1 As3- 2 b 0.3333 0.6667 0.6795(5) 1. 0 d

loop_
_atom_type_symbol
_atom_type_oxidation_number
K1+ 1.000
Sn2+ 2.000
As3- -3.000
